data_7059834
loop_
_publ_author_name
'Oloyede, Hammed Olawale'
'Woods, Joseph Anthony Orighomisan'
'G\"orls, Helmar'
'Plass, Winfried'
'Eseola, Abiodun Omokehinde'

_publ_section_title
;
 New cobalt(ii) coordination designs and the influence of varying chelate
 characters, ligand charges and incorporated group I metal ions on
 enzyme-like oxidative coupling activity
;
_journal_issue 35
_journal_name_full 'New Journal of Chemistry'
_journal_page_first 14849
_journal_page_last 14858
_journal_paper_doi 10.1039/D0NJ02347G
_journal_volume 44
_journal_year 2020
_chemical_formula_moiety 'C92 H130 Co2 K2 N8 O16 S4 [+ solvent]'
_chemical_formula_sum 'C92 H130 Co2 K2 N8 O16 S4'
_chemical_formula_weight 1928.33
_space_group_crystal_system triclinic
_space_group_IT_number 2
_space_group_name_Hall '-P 1'
_space_group_name_H-M_alt 'P -1'
_atom_sites_solution_hydrogens mixed
_audit_creation_method SHELXL-2018/3
_audit_update_record
;
2020-02-25 deposited with the CCDC.	2020-07-29 downloaded from the CCDC.
;
_cell_angle_alpha 83.385(1)
_cell_angle_beta 70.121(1)
_cell_angle_gamma 68.089(1)
_cell_formula_units_Z 1
_cell_length_a 14.0537(3)
_cell_length_b 14.4047(2)
_cell_length_c 15.4849(3)
_cell_measurement_reflns_used 27162
_cell_measurement_temperature 133(2)
_cell_measurement_theta_max 27.482
_cell_measurement_theta_min 2.082
_cell_volume 2734.77(9)
_computing_cell_refinement DENZO
_computing_data_collection COLLECT
_computing_data_reduction DENZO
_computing_molecular_graphics SHELXTL/PC
_computing_publication_material 'SHELXL-2018/3 (Sheldrick, 2018)'
_computing_structure_refinement 'SHELXL-2018/3 (Sheldrick, 2018)'
_computing_structure_solution 'SHELXS-97 (Sheldrick, 2008)'
_diffrn_ambient_temperature 133(2)
_diffrn_measured_fraction_theta_full 0.993
_diffrn_measured_fraction_theta_max 0.990
_diffrn_measurement_device_type KappaCCD
_diffrn_measurement_method 'phi + omega - scans'
_diffrn_radiation_type MoK\a
_diffrn_radiation_wavelength 0.71073
_diffrn_reflns_av_R_equivalents 0.0254
_diffrn_reflns_av_unetI/netI 0.0383
_diffrn_reflns_Laue_measured_fraction_full 0.993
_diffrn_reflns_Laue_measured_fraction_max 0.990
_diffrn_reflns_limit_h_max 18
_diffrn_reflns_limit_h_min -16
_diffrn_reflns_limit_k_max 18
_diffrn_reflns_limit_k_min -17
_diffrn_reflns_limit_l_max 18
_diffrn_reflns_limit_l_min -20
_diffrn_reflns_number 27162
_diffrn_reflns_point_group_measured_fraction_full 0.993
_diffrn_reflns_point_group_measured_fraction_max 0.990
_diffrn_reflns_theta_full 25.242
_diffrn_reflns_theta_max 27.482
_diffrn_reflns_theta_min 2.082
_exptl_absorpt_coefficient_mu 0.514
_exptl_absorpt_correction_T_max 0.7456
_exptl_absorpt_correction_T_min 0.6985
_exptl_absorpt_correction_type multi-scan
_exptl_absorpt_process_details
;
 SADABS 2016/2: Krause, L., Herbst-Irmer, R., Sheldrick G.M. & Stalke D.,
 J. Appl. Cryst. 48 (2015) 3-10
;
_exptl_crystal_colour brown
_exptl_crystal_density_diffrn 1.171
_exptl_crystal_density_method 'not measured'
_exptl_crystal_description prism
_exptl_crystal_F_000 1022
_exptl_crystal_size_max 0.110
_exptl_crystal_size_mid 0.102
_exptl_crystal_size_min 0.092
_refine_diff_density_max 1.644
_refine_diff_density_min -2.381
_refine_diff_density_rms 0.083
_refine_ls_extinction_method none
_refine_ls_goodness_of_fit_ref 1.107
_refine_ls_hydrogen_treatment mixed
_refine_ls_matrix_type full
_refine_ls_number_parameters 568
_refine_ls_number_reflns 12421
_refine_ls_number_restraints 64
_refine_ls_restrained_S_all 1.141
_refine_ls_R_factor_all 0.0672
_refine_ls_R_factor_gt 0.0592
_refine_ls_shift/su_max 0.013
_refine_ls_shift/su_mean 0.000
_refine_ls_structure_factor_coef Fsqd
_refine_ls_weighting_details 'w=1/[\s^2^(Fo^2^)+(0.0632P)^2^+4.5825P] where P=(Fo^2^+2Fc^2^)/3'
_refine_ls_weighting_scheme calc
_refine_ls_wR_factor_gt 0.1496
_refine_ls_wR_factor_ref 0.1560
_reflns_Friedel_coverage 0.000
_reflns_number_gt 10809
_reflns_number_total 12421
_reflns_threshold_expression 'I > 2\s(I)'
_cod_data_source_file d0nj02347g2.cif
_cod_data_source_block FO6553
_cod_depositor_comments 'Adding full bibliography for 7059832--7059835.cif.'
_cod_database_code 7059834
_shelx_shelxl_version_number 2018/3
_shelx_space_group_comment
; 
The symmetry employed for this shelxl refinement is uniquely defined 
by the following loop, which should always be used as a source of 
symmetry information in preference to the above space-group names. 
They are only intended as comments. 
;
_shelx_estimated_absorpt_t_min 0.946
_shelx_estimated_absorpt_t_max 0.954

loop_
_space_group_symop_operation_xyz
'x, y, z'
'-x, -y, -z'

loop_
_atom_site_label
_atom_site_type_symbol
_atom_site_fract_x
_atom_site_fract_y
_atom_site_fract_z
_atom_site_U_iso_or_equiv
_atom_site_adp_type
_atom_site_occupancy
_atom_site_site_symmetry_order
_atom_site_calc_flag
_atom_site_refinement_flags_posn
_atom_site_refinement_flags_adp
_atom_site_refinement_flags_occupancy
_atom_site_disorder_assembly
_atom_site_disorder_group
Co1 Co 0.29205(3) 0.35102(3) 0.32246(2) 0.01979(10) Uani 1 1 d . . . . .
K1 K 0.05837(5) 0.61897(4) 0.52949(4) 0.02683(14) Uani 1 1 d . . . . .
S1 S 0.18928(5) 0.31410(4) 0.52817(4) 0.01834(13) Uani 1 1 d . . . . .
S2 S 0.25869(6) 0.58571(5) 0.31037(4) 0.02671(16) Uani 1 1 d . . . . .
O1 O 0.16016(15) 0.42154(13) 0.51835(13) 0.0247(4) Uani 1 1 d . . . . .
O2 O 0.09928(15) 0.28064(15) 0.54619(13) 0.0254(4) Uani 1 1 d . . . . .
O3 O 0.14937(17) 0.58460(16) 0.33967(15) 0.0401(6) Uani 1 1 d . . . . .
O4 O 0.2831(2) 0.62697(17) 0.37648(15) 0.0459(6) Uani 1 1 d . . . . .
O5 O 0.12427(17) 0.4120(2) 0.33680(16) 0.0310(5) Uani 1 1 d . . . . .
O6 O 0.31554(16) 0.25004(15) 0.22961(13) 0.0284(4) Uani 1 1 d . . . . .
O7 O 0.1663(2) 0.3135(3) 0.19029(18) 0.0607(8) Uani 1 1 d . . . . .
N1 N 0.28494(17) 0.26714(15) 0.43572(14) 0.0181(4) Uani 1 1 d . . . . .
N2 N 0.51261(17) 0.19514(16) 0.31461(15) 0.0210(4) Uani 1 1 d . . . . .
N3 N 0.45752(17) 0.28501(16) 0.30240(14) 0.0183(4) Uani 1 1 d . . . . .
N4 N 0.33978(18) 0.47237(16) 0.28553(15) 0.0218(4) Uani 1 1 d . . . . .
C1 C 0.3479(2) 0.16489(18) 0.42643(16) 0.0183(5) Uani 1 1 d . . . . .
C2 C 0.3116(2) 0.0907(2) 0.47725(18) 0.0236(5) Uani 1 1 d . . . . .
H2A H 0.240664 0.109492 0.520504 0.028 Uiso 1 1 calc R U . . .
C3 C 0.3773(2) -0.0099(2) 0.46576(19) 0.0273(6) Uani 1 1 d . . . . .
H3A H 0.350534 -0.058515 0.501451 0.033 Uiso 1 1 calc R U . . .
C4 C 0.4810(2) -0.0404(2) 0.4031(2) 0.0287(6) Uani 1 1 d . . . . .
H4A H 0.524897 -0.109383 0.394706 0.034 Uiso 1 1 calc R U . . .
C5 C 0.5191(2) 0.0311(2) 0.35334(19) 0.0251(5) Uani 1 1 d . . . . .
H5A H 0.590730 0.010683 0.311135 0.030 Uiso 1 1 calc R U . . .
C6 C 0.4553(2) 0.13312(19) 0.36310(17) 0.0203(5) Uani 1 1 d . . . . .
C7 C 0.5164(2) 0.34921(19) 0.26517(16) 0.0197(5) Uani 1 1 d . . . . .
C8 C 0.6293(2) 0.3178(2) 0.23933(18) 0.0244(5) Uani 1 1 d . . . . .
H8A H 0.671051 0.249320 0.243764 0.029 Uiso 1 1 calc R U . . .
C9 C 0.6798(2) 0.3865(2) 0.20740(19) 0.0290(6) Uani 1 1 d . . . . .
H9A H 0.756501 0.365744 0.189543 0.035 Uiso 1 1 calc R U . . .
C10 C 0.6175(2) 0.4864(2) 0.20162(19) 0.0298(6) Uani 1 1 d . . . . .
H10A H 0.652384 0.533582 0.179288 0.036 Uiso 1 1 calc R U . . .
C11 C 0.5058(2) 0.5187(2) 0.22756(18) 0.0263(6) Uani 1 1 d . . . . .
H11A H 0.465100 0.587637 0.223589 0.032 Uiso 1 1 calc R U . . .
C12 C 0.4521(2) 0.45010(19) 0.25987(16) 0.0201(5) Uani 1 1 d . . . . .
C13 C 0.2732(2) 0.66045(19) 0.20857(17) 0.0204(5) Uani 1 1 d . . . . .
C14 C 0.2907(2) 0.61836(19) 0.12411(17) 0.0207(5) Uani 1 1 d . . . . .
C15 C 0.3179(2) 0.6719(2) 0.04428(18) 0.0256(5) Uani 1 1 d . . . . .
H15A H 0.332023 0.643322 -0.013159 0.031 Uiso 1 1 calc R U . . .
C16 C 0.3250(3) 0.7650(2) 0.04558(19) 0.0301(6) Uani 1 1 d . . . . .
C17 C 0.2968(3) 0.8080(2) 0.1307(2) 0.0296(6) Uani 1 1 d . . . . .
H17A H 0.296768 0.873731 0.132527 0.035 Uiso 1 1 calc R U . . .
C18 C 0.2684(2) 0.7598(2) 0.21341(18) 0.0243(5) Uani 1 1 d . . . . .
C19 C 0.2779(3) 0.5201(2) 0.11226(19) 0.0305(4) Uani 1 1 d D U . . .
H19A H 0.248891 0.494573 0.174772 0.037 Uiso 1 1 calc R U . . .
C20 C 0.1964(3) 0.5375(3) 0.0615(2) 0.0388(4) Uani 1 1 d D U . . .
H20A H 0.128499 0.591006 0.092545 0.058 Uiso 1 1 calc R U . . .
H20B H 0.182378 0.475760 0.061301 0.058 Uiso 1 1 calc R U . . .
H20C H 0.226080 0.556791 -0.001930 0.058 Uiso 1 1 calc R U . . .
C21 C 0.3864(3) 0.4403(3) 0.0621(2) 0.0388(4) Uani 1 1 d D U . . .
H21A H 0.438106 0.430629 0.094641 0.058 Uiso 1 1 calc R U . . .
H21B H 0.414560 0.462084 -0.000709 0.058 Uiso 1 1 calc R U . . .
H21C H 0.375904 0.377134 0.060053 0.058 Uiso 1 1 calc R U . . .
C22 C 0.3607(3) 0.8169(2) -0.04475(19) 0.0305(4) Uani 1 1 d . U . . .
H22A H 0.393737 0.764610 -0.094249 0.037 Uiso 1 1 calc R U . . .
C23 C 0.2697(3) 0.8944(3) -0.0662(2) 0.0388(4) Uani 1 1 d D U . . .
H23A H 0.296262 0.923326 -0.125915 0.058 Uiso 1 1 calc R U . . .
H23B H 0.233786 0.946931 -0.018646 0.058 Uiso 1 1 calc R U . . .
H23C H 0.217950 0.864982 -0.068475 0.058 Uiso 1 1 calc R U . . .
C24 C 0.4464(3) 0.8574(3) -0.0499(2) 0.0388(4) Uani 1 1 d D U . . .
H24A H 0.472120 0.882321 -0.111814 0.058 Uiso 1 1 calc R U . . .
H24B H 0.507141 0.804161 -0.036048 0.058 Uiso 1 1 calc R U . . .
H24C H 0.416082 0.912313 -0.005143 0.058 Uiso 1 1 calc R U . . .
C25 C 0.2277(3) 0.8208(2) 0.3015(2) 0.0306(6) Uani 1 1 d D . . . .
H25A H 0.196779 0.782445 0.354480 0.037 Uiso 1 1 calc R U . . .
C26 C 0.3181(4) 0.8412(4) 0.3181(3) 0.0619(12) Uani 1 1 d D . . . .
H26A H 0.375416 0.777626 0.321900 0.093 Uiso 1 1 calc R U . . .
H26B H 0.289755 0.878916 0.375801 0.093 Uiso 1 1 calc R U . . .
H26C H 0.347815 0.880349 0.267306 0.093 Uiso 1 1 calc R U . . .
C27 C 0.1378(4) 0.9227(3) 0.2965(3) 0.0543(10) Uani 1 1 d D . . . .
H27A H 0.110018 0.959415 0.354651 0.081 Uiso 1 1 calc R U . . .
H27B H 0.078682 0.910818 0.285327 0.081 Uiso 1 1 calc R U . . .
H27C H 0.168076 0.962048 0.246267 0.081 Uiso 1 1 calc R U . . .
C28 C 0.2463(2) 0.27907(18) 0.62018(16) 0.0180(5) Uani 1 1 d . . . . .
C29 C 0.3284(2) 0.31555(18) 0.61570(16) 0.0185(5) Uani 1 1 d . . . . .
C30 C 0.3678(2) 0.29713(18) 0.68972(17) 0.0203(5) Uani 1 1 d . . . . .
H30A H 0.422499 0.321793 0.687716 0.024 Uiso 1 1 calc R U . . .
C31 C 0.3305(2) 0.24430(19) 0.76617(17) 0.0210(5) Uani 1 1 d . . . . .
C32 C 0.2520(2) 0.20742(19) 0.76710(17) 0.0212(5) Uani 1 1 d . . . . .
H32A H 0.226918 0.170128 0.818708 0.025 Uiso 1 1 calc R U . . .
C33 C 0.2082(2) 0.22230(18) 0.69629(17) 0.0190(5) Uani 1 1 d . . . . .
C34 C 0.3807(2) 0.37331(19) 0.53610(17) 0.0222(5) Uani 1 1 d . . . . .
H34A H 0.351076 0.376004 0.485232 0.027 Uiso 1 1 calc R U . . .
C35 C 0.5034(2) 0.3198(2) 0.49954(19) 0.0292(6) Uani 1 1 d . . . . .
H35A H 0.519880 0.250609 0.482722 0.044 Uiso 1 1 calc R U . . .
H35B H 0.534846 0.319827 0.547122 0.044 Uiso 1 1 calc R U . . .
H35C H 0.534154 0.354506 0.445297 0.044 Uiso 1 1 calc R U . . .
C36 C 0.3520(3) 0.4814(2) 0.5656(2) 0.0313(6) Uani 1 1 d . . . . .
H36A H 0.379131 0.518916 0.512087 0.047 Uiso 1 1 calc R U . . .
H36B H 0.385424 0.480801 0.611937 0.047 Uiso 1 1 calc R U . . .
H36C H 0.273156 0.513241 0.591584 0.047 Uiso 1 1 calc R U . . .
C37 C 0.3740(2) 0.2270(2) 0.84598(17) 0.0242(5) Uani 1 1 d . . . . .
H37A H 0.433545 0.254479 0.829089 0.029 Uiso 1 1 calc R U . . .
C38 C 0.2859(3) 0.2833(3) 0.9318(2) 0.0360(7) Uani 1 1 d . . . . .
H38A H 0.258127 0.354764 0.918494 0.054 Uiso 1 1 calc R U . . .
H38B H 0.316516 0.273871 0.981762 0.054 Uiso 1 1 calc R U . . .
H38C H 0.226691 0.257358 0.950147 0.054 Uiso 1 1 calc R U . . .
C39 C 0.4219(3) 0.1152(2) 0.8644(2) 0.0357(7) Uani 1 1 d . . . . .
H39A H 0.454882 0.105990 0.912730 0.054 Uiso 1 1 calc R U . . .
H39B H 0.477181 0.080912 0.808052 0.054 Uiso 1 1 calc R U . . .
H39C H 0.364273 0.087111 0.884140 0.054 Uiso 1 1 calc R U . . .
C40 C 0.1195(2) 0.1788(2) 0.71153(18) 0.0223(5) Uani 1 1 d . . . . .
H40A H 0.105421 0.181586 0.652001 0.027 Uiso 1 1 calc R U . . .
C41 C 0.0149(2) 0.2436(3) 0.7818(2) 0.0361(7) Uani 1 1 d . . . . .
H41A H -0.040427 0.213462 0.794574 0.054 Uiso 1 1 calc R U . . .
H41B H -0.010740 0.310817 0.757205 0.054 Uiso 1 1 calc R U . . .
H41C H 0.028874 0.248118 0.838772 0.054 Uiso 1 1 calc R U . . .
C42 C 0.1538(3) 0.0694(2) 0.7413(2) 0.0357(7) Uani 1 1 d . . . . .
H42A H 0.099339 0.041917 0.742350 0.054 Uiso 1 1 calc R U . . .
H42B H 0.160242 0.065641 0.802765 0.054 Uiso 1 1 calc R U . . .
H42C H 0.223918 0.030735 0.697746 0.054 Uiso 1 1 calc R U . . .
C43 C 0.2495(3) 0.2418(3) 0.19566(19) 0.0344(7) Uani 1 1 d . . . . .
C44 C 0.2732(4) 0.1409(3) 0.1588(3) 0.0581(11) Uani 1 1 d . . . . .
H44A H 0.316001 0.135885 0.093529 0.087 Uiso 1 1 calc R U . . .
H44B H 0.204874 0.132293 0.166273 0.087 Uiso 1 1 calc R U . . .
H44C H 0.314019 0.088739 0.192613 0.087 Uiso 1 1 calc R U . . .
O8 O 0.0936(4) 0.7235(3) 0.6346(3) 0.1017(13) Uani 1 1 d . U . . .
H8C H 0.053000 0.754543 0.685074 0.152 Uiso 1 1 d R U . . .
C45 C 0.1846(5) 0.7643(5) 0.5916(5) 0.0877(16) Uani 1 1 d . U . . .
H45A H 0.226347 0.758316 0.633492 0.105 Uiso 0.674(17) 1 calc R U P A 1
H45B H 0.234506 0.730094 0.532570 0.105 Uiso 0.674(17) 1 calc R U P A 1
H45C H 0.251678 0.709900 0.595190 0.105 Uiso 0.326(17) 1 calc R U P A 2
H45D H 0.191886 0.772567 0.525562 0.105 Uiso 0.326(17) 1 calc R U P A 2
C46 C 0.1239(12) 0.8678(10) 0.5782(10) 0.132(5) Uani 0.674(17) 1 d . U P A 1
H46A H 0.174014 0.903543 0.550244 0.198 Uiso 0.674(17) 1 calc R U P A 1
H46B H 0.082275 0.871046 0.537686 0.198 Uiso 0.674(17) 1 calc R U P A 1
H46C H 0.074192 0.899000 0.637651 0.198 Uiso 0.674(17) 1 calc R U P A 1
C46A C 0.1879(16) 0.8498(13) 0.6188(13) 0.081(7) Uani 0.326(17) 1 d . U P A 2
H46D H 0.254936 0.859514 0.580200 0.122 Uiso 0.326(17) 1 calc R U P A 2
H46E H 0.125433 0.907149 0.612748 0.122 Uiso 0.326(17) 1 calc R U P A 2
H46F H 0.185839 0.843838 0.683092 0.122 Uiso 0.326(17) 1 calc R U P A 2
H1O5 H 0.128(3) 0.394(3) 0.293(3) 0.034(11) Uiso 1 1 d . . . B 2
H2O5 H 0.111(4) 0.477(4) 0.329(3) 0.055(13) Uiso 1 1 d . . . C 2

loop_
_atom_site_aniso_label
_atom_site_aniso_U_11
_atom_site_aniso_U_22
_atom_site_aniso_U_33
_atom_site_aniso_U_23
_atom_site_aniso_U_13
_atom_site_aniso_U_12
Co1 0.01700(17) 0.02378(18) 0.01661(17) 0.00528(13) -0.00544(13) -0.00656(14)
K1 0.0232(3) 0.0230(3) 0.0290(3) 0.0046(2) -0.0058(2) -0.0059(2)
S1 0.0164(3) 0.0195(3) 0.0157(3) 0.0026(2) -0.0045(2) -0.0039(2)
S2 0.0310(4) 0.0227(3) 0.0149(3) 0.0025(2) -0.0014(2) -0.0031(3)
O1 0.0257(10) 0.0188(9) 0.0213(9) 0.0028(7) -0.0062(7) -0.0008(7)
O2 0.0178(9) 0.0357(11) 0.0218(9) 0.0063(8) -0.0066(7) -0.0100(8)
O3 0.0265(11) 0.0319(11) 0.0334(11) 0.0136(9) 0.0087(9) 0.0004(9)
O4 0.0757(18) 0.0305(11) 0.0226(11) -0.0042(9) -0.0207(11) -0.0033(12)
O5 0.0216(10) 0.0428(13) 0.0251(11) 0.0075(10) -0.0089(8) -0.0086(9)
O6 0.0286(10) 0.0345(11) 0.0259(10) 0.0008(8) -0.0123(8) -0.0125(9)
O7 0.0314(13) 0.109(2) 0.0394(14) -0.0105(15) -0.0195(11) -0.0115(15)
N1 0.0189(10) 0.0186(10) 0.0149(9) 0.0019(7) -0.0051(8) -0.0055(8)
N2 0.0187(10) 0.0227(11) 0.0199(10) -0.0005(8) -0.0054(8) -0.0059(9)
N3 0.0171(10) 0.0211(10) 0.0153(9) -0.0011(8) -0.0052(8) -0.0050(8)
N4 0.0216(11) 0.0208(10) 0.0194(10) 0.0040(8) -0.0043(8) -0.0067(9)
C1 0.0220(12) 0.0190(11) 0.0162(11) -0.0005(9) -0.0087(9) -0.0072(10)
C2 0.0265(13) 0.0237(13) 0.0204(12) -0.0010(10) -0.0064(10) -0.0094(11)
C3 0.0378(16) 0.0224(13) 0.0266(14) 0.0023(10) -0.0124(12) -0.0146(12)
C4 0.0354(15) 0.0175(12) 0.0308(14) -0.0045(10) -0.0117(12) -0.0044(11)
C5 0.0232(13) 0.0221(13) 0.0263(13) -0.0039(10) -0.0086(11) -0.0024(10)
C6 0.0221(12) 0.0202(12) 0.0196(12) -0.0005(9) -0.0089(10) -0.0063(10)
C7 0.0207(12) 0.0271(13) 0.0117(10) -0.0001(9) -0.0040(9) -0.0102(10)
C8 0.0221(13) 0.0329(14) 0.0193(12) 0.0012(10) -0.0077(10) -0.0102(11)
C9 0.0233(13) 0.0439(17) 0.0239(13) 0.0021(12) -0.0069(11) -0.0177(13)
C10 0.0348(15) 0.0393(16) 0.0247(13) 0.0039(11) -0.0106(12) -0.0237(13)
C11 0.0326(15) 0.0278(13) 0.0221(13) 0.0031(10) -0.0096(11) -0.0147(12)
C12 0.0226(12) 0.0249(12) 0.0133(11) -0.0002(9) -0.0053(9) -0.0095(10)
C13 0.0198(12) 0.0208(12) 0.0172(11) 0.0036(9) -0.0040(9) -0.0062(10)
C14 0.0199(12) 0.0197(12) 0.0193(12) 0.0019(9) -0.0062(9) -0.0042(10)
C15 0.0321(14) 0.0285(14) 0.0202(12) 0.0045(10) -0.0107(11) -0.0143(12)
C16 0.0452(17) 0.0304(14) 0.0243(14) 0.0108(11) -0.0167(12) -0.0220(13)
C17 0.0408(16) 0.0229(13) 0.0313(15) 0.0051(11) -0.0155(13) -0.0163(12)
C18 0.0264(13) 0.0238(13) 0.0229(13) 0.0005(10) -0.0071(10) -0.0099(11)
C19 0.0462(12) 0.0292(10) 0.0226(9) 0.0076(8) -0.0129(9) -0.0210(9)
C20 0.0398(9) 0.0397(9) 0.0358(8) 0.0101(7) -0.0121(7) -0.0157(7)
C21 0.0398(9) 0.0397(9) 0.0358(8) 0.0101(7) -0.0121(7) -0.0157(7)
C22 0.0462(12) 0.0292(10) 0.0226(9) 0.0076(8) -0.0129(9) -0.0210(9)
C23 0.0398(9) 0.0397(9) 0.0358(8) 0.0101(7) -0.0121(7) -0.0157(7)
C24 0.0398(9) 0.0397(9) 0.0358(8) 0.0101(7) -0.0121(7) -0.0157(7)
C25 0.0365(16) 0.0271(14) 0.0270(14) -0.0053(11) -0.0053(12) -0.0130(12)
C26 0.058(2) 0.095(3) 0.044(2) -0.023(2) -0.0123(18) -0.036(2)
C27 0.060(2) 0.0367(19) 0.061(2) -0.0108(17) -0.023(2) -0.0055(18)
C28 0.0179(11) 0.0173(11) 0.0158(11) 0.0003(9) -0.0044(9) -0.0039(9)
C29 0.0223(12) 0.0155(11) 0.0162(11) 0.0001(9) -0.0046(9) -0.0065(9)
C30 0.0234(12) 0.0192(11) 0.0203(12) 0.0005(9) -0.0067(10) -0.0099(10)
C31 0.0263(13) 0.0191(11) 0.0179(12) 0.0006(9) -0.0076(10) -0.0082(10)
C32 0.0237(13) 0.0212(12) 0.0179(12) 0.0035(9) -0.0056(10) -0.0091(10)
C33 0.0190(12) 0.0178(11) 0.0172(11) 0.0011(9) -0.0043(9) -0.0051(9)
C34 0.0295(14) 0.0231(12) 0.0177(12) 0.0037(9) -0.0075(10) -0.0145(11)
C35 0.0305(15) 0.0396(16) 0.0200(13) 0.0034(11) -0.0049(11) -0.0189(13)
C36 0.0485(18) 0.0230(13) 0.0273(14) 0.0053(11) -0.0121(13) -0.0197(13)
C37 0.0339(14) 0.0271(13) 0.0178(12) 0.0049(10) -0.0115(11) -0.0163(12)
C38 0.0479(19) 0.0450(18) 0.0213(14) -0.0011(12) -0.0113(13) -0.0228(15)
C39 0.055(2) 0.0310(15) 0.0343(16) 0.0088(12) -0.0301(15) -0.0185(15)
C40 0.0208(12) 0.0249(13) 0.0222(12) 0.0058(10) -0.0073(10) -0.0106(10)
C41 0.0219(14) 0.0447(18) 0.0378(17) -0.0037(14) -0.0037(12) -0.0119(13)
C42 0.0372(17) 0.0292(15) 0.0536(19) 0.0151(13) -0.0255(15) -0.0203(13)
C43 0.0343(16) 0.059(2) 0.0188(13) 0.0054(13) -0.0075(12) -0.0284(15)
C44 0.082(3) 0.077(3) 0.043(2) 0.0010(19) -0.018(2) -0.060(3)
O8 0.103(2) 0.113(2) 0.102(2) -0.0275(15) -0.0337(15) -0.0434(16)
C45 0.087(2) 0.091(2) 0.090(2) -0.0092(17) -0.0278(17) -0.0331(17)
C46 0.130(6) 0.135(6) 0.126(6) 0.005(4) -0.039(4) -0.044(4)
C46A 0.083(7) 0.079(7) 0.081(7) 0.001(4) -0.025(4) -0.029(4)

loop_
_atom_type_symbol
_atom_type_description
_atom_type_scat_dispersion_real
_atom_type_scat_dispersion_imag
_atom_type_scat_source
C C 0.0033 0.0016 'International Tables Vol C Tables 4.2.6.8 and 6.1.1.4'
H H 0.0000 0.0000 'International Tables Vol C Tables 4.2.6.8 and 6.1.1.4'
N N 0.0061 0.0033 'International Tables Vol C Tables 4.2.6.8 and 6.1.1.4'
O O 0.0106 0.0060 'International Tables Vol C Tables 4.2.6.8 and 6.1.1.4'
S S 0.1246 0.1234 'International Tables Vol C Tables 4.2.6.8 and 6.1.1.4'
K K 0.2009 0.2494 'International Tables Vol C Tables 4.2.6.8 and 6.1.1.4'
Co Co 0.3494 0.9721 'International Tables Vol C Tables 4.2.6.8 and 6.1.1.4'

loop_
_geom_angle_atom_site_label_1
_geom_angle_atom_site_label_2
_geom_angle_atom_site_label_3
_geom_angle
_geom_angle_site_symmetry_1
_geom_angle_site_symmetry_3
_geom_angle_publ_flag
N1 Co1 O6 100.50(8) . . ?
N1 Co1 N4 130.88(9) . . ?
O6 Co1 N4 122.52(8) . . ?
N1 Co1 N3 81.64(8) . . ?
O6 Co1 N3 86.52(8) . . ?
N4 Co1 N3 78.79(9) . . ?
N1 Co1 O5 99.08(8) . . ?
O6 Co1 O5 89.91(10) . . ?
N4 Co1 O5 103.16(9) . . ?
N3 Co1 O5 176.43(10) . . ?
O8 K1 O1 119.06(12) . . ?
O8 K1 O2 116.47(12) . 2_566 ?
O1 K1 O2 124.08(6) . 2_566 ?
O8 K1 O3 129.58(12) . . ?
O1 K1 O3 77.66(6) . . ?
O2 K1 O3 72.54(6) 2_566 . ?
O8 K1 O5 96.91(12) . 2_566 ?
O1 K1 O5 88.37(7) . 2_566 ?
O2 K1 O5 79.05(6) 2_566 2_566 ?
O3 K1 O5 132.58(8) . 2_566 ?
O8 K1 O4 85.73(11) . . ?
O1 K1 O4 85.09(6) . . ?
O2 K1 O4 105.20(6) 2_566 . ?
O3 K1 O4 46.31(7) . . ?
O5 K1 O4 173.43(7) 2_566 . ?
O8 K1 S2 109.23(11) . . ?
O1 K1 S2 77.51(4) . . ?
O2 K1 S2 90.62(4) 2_566 . ?
O3 K1 S2 22.86(5) . . ?
O5 K1 S2 153.80(6) 2_566 . ?
O4 K1 S2 23.84(4) . . ?
O8 K1 S1 125.71(11) . 2_566 ?
O1 K1 S1 110.03(5) . 2_566 ?
O2 K1 S1 20.36(4) 2_566 2_566 ?
O3 K1 S1 80.88(5) . 2_566 ?
O5 K1 S1 61.68(5) 2_566 2_566 ?
O4 K1 S1 121.39(5) . 2_566 ?
S2 K1 S1 102.38(2) . 2_566 ?
O8 K1 K1 154.65(11) . 2_566 ?
O1 K1 K1 52.31(5) . 2_566 ?
O2 K1 K1 74.45(5) 2_566 2_566 ?
O3 K1 K1 74.68(5) . 2_566 ?
O5 K1 K1 61.38(6) 2_566 2_566 ?
O4 K1 K1 114.52(5) . 2_566 ?
S2 K1 K1 92.73(2) . 2_566 ?
S1 K1 K1 57.886(16) 2_566 2_566 ?
O2 S1 O1 113.69(12) . . ?
O2 S1 N1 112.81(11) . . ?
O1 S1 N1 105.37(11) . . ?
O2 S1 C28 110.48(11) . . ?
O1 S1 C28 107.00(11) . . ?
N1 S1 C28 107.07(11) . . ?
O2 S1 K1 40.70(8) . 2_566 ?
O1 S1 K1 78.82(8) . 2_566 ?
N1 S1 K1 104.90(8) . 2_566 ?
C28 S1 K1 144.38(8) . 2_566 ?
O4 S2 O3 114.64(16) . . ?
O4 S2 N4 110.31(13) . . ?
O3 S2 N4 106.93(13) . . ?
O4 S2 C13 108.44(13) . . ?
O3 S2 C13 106.65(12) . . ?
N4 S2 C13 109.74(12) . . ?
O4 S2 K1 67.56(11) . . ?
O3 S2 K1 48.45(10) . . ?
N4 S2 K1 114.49(8) . . ?
C13 S2 K1 133.93(9) . . ?
S1 O1 K1 165.43(12) . . ?
S1 O2 K1 118.94(10) . 2_566 ?
S2 O3 K1 108.69(14) . . ?
S2 O4 K1 88.60(13) . . ?
Co1 O5 K1 131.54(9) . 2_566 ?
Co1 O5 H1O5 98(3) . . ?
K1 O5 H1O5 106(3) 2_566 . ?
Co1 O5 H2O5 103(3) . . ?
K1 O5 H2O5 110(3) 2_566 . ?
H1O5 O5 H2O5 105(4) . . ?
C43 O6 Co1 129.4(2) . . ?
C1 N1 S1 122.06(17) . . ?
C1 N1 Co1 118.69(16) . . ?
S1 N1 Co1 117.82(12) . . ?
N3 N2 C6 117.4(2) . . ?
N2 N3 C7 116.2(2) . . ?
N2 N3 Co1 129.21(17) . . ?
C7 N3 Co1 114.51(16) . . ?
C12 N4 S2 119.38(18) . . ?
C12 N4 Co1 114.95(16) . . ?
S2 N4 Co1 123.44(12) . . ?
C2 C1 N1 123.5(2) . . ?
C2 C1 C6 117.2(2) . . ?
N1 C1 C6 119.2(2) . . ?
C3 C2 C1 121.4(3) . . ?
C3 C2 H2A 119.3 . . ?
C1 C2 H2A 119.3 . . ?
C4 C3 C2 121.0(3) . . ?
C4 C3 H3A 119.5 . . ?
C2 C3 H3A 119.5 . . ?
C5 C4 C3 118.7(3) . . ?
C5 C4 H4A 120.6 . . ?
C3 C4 H4A 120.6 . . ?
C4 C5 C6 121.8(3) . . ?
C4 C5 H5A 119.1 . . ?
C6 C5 H5A 119.1 . . ?
C5 C6 N2 113.3(2) . . ?
C5 C6 C1 119.7(2) . . ?
N2 C6 C1 126.5(2) . . ?
C8 C7 C12 121.6(2) . . ?
C8 C7 N3 123.7(2) . . ?
C12 C7 N3 114.6(2) . . ?
C9 C8 C7 119.9(3) . . ?
C9 C8 H8A 120.1 . . ?
C7 C8 H8A 120.1 . . ?
C8 C9 C10 119.3(3) . . ?
C8 C9 H9A 120.4 . . ?
C10 C9 H9A 120.4 . . ?
C11 C10 C9 121.6(3) . . ?
C11 C10 H10A 119.2 . . ?
C9 C10 H10A 119.2 . . ?
C10 C11 C12 120.4(3) . . ?
C10 C11 H11A 119.8 . . ?
C12 C11 H11A 119.8 . . ?
N4 C12 C7 116.5(2) . . ?
N4 C12 C11 126.2(2) . . ?
C7 C12 C11 117.3(2) . . ?
C14 C13 C18 120.7(2) . . ?
C14 C13 S2 119.15(19) . . ?
C18 C13 S2 120.2(2) . . ?
C15 C14 C13 118.0(2) . . ?
C15 C14 C19 116.4(2) . . ?
C13 C14 C19 125.5(2) . . ?
C16 C15 C14 122.5(3) . . ?
C16 C15 H15A 118.7 . . ?
C14 C15 H15A 118.7 . . ?
C15 C16 C17 117.6(2) . . ?
C15 C16 C22 119.6(3) . . ?
C17 C16 C22 122.8(3) . . ?
C16 C17 C18 123.3(3) . . ?
C16 C17 H17A 118.3 . . ?
C18 C17 H17A 118.3 . . ?
C17 C18 C13 117.2(2) . . ?
C17 C18 C25 117.2(2) . . ?
C13 C18 C25 125.5(2) . . ?
C21 C19 C14 111.9(3) . . ?
C21 C19 C20 110.3(3) . . ?
C14 C19 C20 110.6(2) . . ?
C21 C19 H19A 108.0 . . ?
C14 C19 H19A 108.0 . . ?
C20 C19 H19A 108.0 . . ?
C19 C20 H20A 109.5 . . ?
C19 C20 H20B 109.5 . . ?
H20A C20 H20B 109.5 . . ?
C19 C20 H20C 109.5 . . ?
H20A C20 H20C 109.5 . . ?
H20B C20 H20C 109.5 . . ?
C19 C21 H21A 109.5 . . ?
C19 C21 H21B 109.5 . . ?
H21A C21 H21B 109.5 . . ?
C19 C21 H21C 109.5 . . ?
H21A C21 H21C 109.5 . . ?
H21B C21 H21C 109.5 . . ?
C23 C22 C24 110.7(3) . . ?
C23 C22 C16 112.5(3) . . ?
C24 C22 C16 113.4(2) . . ?
C23 C22 H22A 106.6 . . ?
C24 C22 H22A 106.6 . . ?
C16 C22 H22A 106.6 . . ?
C22 C23 H23A 109.5 . . ?
C22 C23 H23B 109.5 . . ?
H23A C23 H23B 109.5 . . ?
C22 C23 H23C 109.5 . . ?
H23A C23 H23C 109.5 . . ?
H23B C23 H23C 109.5 . . ?
C22 C24 H24A 109.5 . . ?
C22 C24 H24B 109.5 . . ?
H24A C24 H24B 109.5 . . ?
C22 C24 H24C 109.5 . . ?
H24A C24 H24C 109.5 . . ?
H24B C24 H24C 109.5 . . ?
C26 C25 C18 111.6(3) . . ?
C26 C25 C27 108.4(3) . . ?
C18 C25 C27 110.5(3) . . ?
C26 C25 H25A 108.8 . . ?
C18 C25 H25A 108.8 . . ?
C27 C25 H25A 108.8 . . ?
C25 C26 H26A 109.5 . . ?
C25 C26 H26B 109.5 . . ?
H26A C26 H26B 109.5 . . ?
C25 C26 H26C 109.5 . . ?
H26A C26 H26C 109.5 . . ?
H26B C26 H26C 109.5 . . ?
C25 C27 H27A 109.5 . . ?
C25 C27 H27B 109.5 . . ?
H27A C27 H27B 109.5 . . ?
C25 C27 H27C 109.5 . . ?
H27A C27 H27C 109.5 . . ?
H27B C27 H27C 109.5 . . ?
C29 C28 C33 120.9(2) . . ?
C29 C28 S1 116.38(18) . . ?
C33 C28 S1 122.64(19) . . ?
C30 C29 C28 117.9(2) . . ?
C30 C29 C34 115.6(2) . . ?
C28 C29 C34 126.5(2) . . ?
C31 C30 C29 122.7(2) . . ?
C31 C30 H30A 118.6 . . ?
C29 C30 H30A 118.6 . . ?
C30 C31 C32 117.8(2) . . ?
C30 C31 C37 121.3(2) . . ?
C32 C31 C37 120.9(2) . . ?
C31 C32 C33 123.3(2) . . ?
C31 C32 H32A 118.3 . . ?
C33 C32 H32A 118.4 . . ?
C32 C33 C28 117.4(2) . . ?
C32 C33 C40 115.5(2) . . ?
C28 C33 C40 127.1(2) . . ?
C35 C34 C29 111.0(2) . . ?
C35 C34 C36 110.8(2) . . ?
C29 C34 C36 110.9(2) . . ?
C35 C34 H34A 108.0 . . ?
C29 C34 H34A 108.0 . . ?
C36 C34 H34A 108.0 . . ?
C34 C35 H35A 109.5 . . ?
C34 C35 H35B 109.5 . . ?
H35A C35 H35B 109.5 . . ?
C34 C35 H35C 109.5 . . ?
H35A C35 H35C 109.5 . . ?
H35B C35 H35C 109.5 . . ?
C34 C36 H36A 109.5 . . ?
C34 C36 H36B 109.5 . . ?
H36A C36 H36B 109.5 . . ?
C34 C36 H36C 109.5 . . ?
H36A C36 H36C 109.5 . . ?
H36B C36 H36C 109.5 . . ?
C31 C37 C38 110.7(2) . . ?
C31 C37 C39 111.2(2) . . ?
C38 C37 C39 111.3(2) . . ?
C31 C37 H37A 107.8 . . ?
C38 C37 H37A 107.8 . . ?
C39 C37 H37A 107.8 . . ?
C37 C38 H38A 109.5 . . ?
C37 C38 H38B 109.5 . . ?
H38A C38 H38B 109.5 . . ?
C37 C38 H38C 109.5 . . ?
H38A C38 H38C 109.5 . . ?
H38B C38 H38C 109.5 . . ?
C37 C39 H39A 109.5 . . ?
C37 C39 H39B 109.5 . . ?
H39A C39 H39B 109.5 . . ?
C37 C39 H39C 109.5 . . ?
H39A C39 H39C 109.5 . . ?
H39B C39 H39C 109.5 . . ?
C41 C40 C42 111.2(2) . . ?
C41 C40 C33 109.4(2) . . ?
C42 C40 C33 112.1(2) . . ?
C41 C40 H40A 108.0 . . ?
C42 C40 H40A 108.0 . . ?
C33 C40 H40A 108.0 . . ?
C40 C41 H41A 109.5 . . ?
C40 C41 H41B 109.5 . . ?
H41A C41 H41B 109.5 . . ?
C40 C41 H41C 109.5 . . ?
H41A C41 H41C 109.5 . . ?
H41B C41 H41C 109.5 . . ?
C40 C42 H42A 109.5 . . ?
C40 C42 H42B 109.5 . . ?
H42A C42 H42B 109.5 . . ?
C40 C42 H42C 109.5 . . ?
H42A C42 H42C 109.5 . . ?
H42B C42 H42C 109.5 . . ?
O6 C43 O7 123.6(3) . . ?
O6 C43 C44 117.4(3) . . ?
O7 C43 C44 119.0(3) . . ?
C43 C44 H44A 109.5 . . ?
C43 C44 H44B 109.5 . . ?
H44A C44 H44B 109.5 . . ?
C43 C44 H44C 109.5 . . ?
H44A C44 H44C 109.5 . . ?
H44B C44 H44C 109.5 . . ?
C45 O8 K1 117.7(3) . . ?
C45 O8 H8C 108.6 . . ?
K1 O8 H8C 131.0 . . ?
C46A C45 O8 125.4(9) . . ?
C46 C45 O8 101.0(7) . . ?
C46 C45 H45A 111.6 . . ?
O8 C45 H45A 111.6 . . ?
C46 C45 H45B 111.6 . . ?
O8 C45 H45B 111.6 . . ?
H45A C45 H45B 109.4 . . ?
C46A C45 H45C 106.0 . . ?
O8 C45 H45C 106.0 . . ?
C46A C45 H45D 106.0 . . ?
O8 C45 H45D 106.0 . . ?
H45C C45 H45D 106.3 . . ?
C45 C46 H46A 109.5 . . ?
C45 C46 H46B 109.5 . . ?
H46A C46 H46B 109.5 . . ?
C45 C46 H46C 109.5 . . ?
H46A C46 H46C 109.5 . . ?
H46B C46 H46C 109.5 . . ?
C45 C46A H46D 109.5 . . ?
C45 C46A H46E 109.5 . . ?
H46D C46A H46E 109.5 . . ?
C45 C46A H46F 109.5 . . ?
H46D C46A H46F 109.5 . . ?
H46E C46A H46F 109.5 . . ?

loop_
_geom_bond_atom_site_label_1
_geom_bond_atom_site_label_2
_geom_bond_distance
_geom_bond_site_symmetry_2
_geom_bond_publ_flag
Co1 N1 2.007(2) . ?
Co1 O6 2.023(2) . ?
Co1 N4 2.053(2) . ?
Co1 N3 2.082(2) . ?
Co1 O5 2.127(2) . ?
K1 O8 2.614(4) . ?
K1 O1 2.6595(19) . ?
K1 O2 2.712(2) 2_566 ?
K1 O3 2.798(2) . ?
K1 O5 2.847(2) 2_566 ?
K1 O4 3.274(3) . ?
K1 S2 3.5412(9) . ?
K1 S1 3.6401(9) 2_566 ?
K1 K1 4.6053(12) 2_566 ?
S1 O2 1.4471(19) . ?
S1 O1 1.4496(19) . ?
S1 N1 1.597(2) . ?
S1 C28 1.799(3) . ?
S2 O4 1.432(2) . ?
S2 O3 1.452(2) . ?
S2 N4 1.603(2) . ?
S2 C13 1.800(3) . ?
O5 H1O5 0.73(4) . ?
O5 H2O5 0.89(5) . ?
O6 C43 1.256(4) . ?
O7 C43 1.259(4) . ?
N1 C1 1.401(3) . ?
N2 N3 1.267(3) . ?
N2 C6 1.408(3) . ?
N3 C7 1.413(3) . ?
N4 C12 1.406(3) . ?
C1 C2 1.401(4) . ?
C1 C6 1.425(4) . ?
C2 C3 1.390(4) . ?
C2 H2A 0.9500 . ?
C3 C4 1.384(4) . ?
C3 H3A 0.9500 . ?
C4 C5 1.375(4) . ?
C4 H4A 0.9500 . ?
C5 C6 1.401(4) . ?
C5 H5A 0.9500 . ?
C7 C8 1.398(4) . ?
C7 C12 1.407(4) . ?
C8 C9 1.379(4) . ?
C8 H8A 0.9500 . ?
C9 C10 1.389(4) . ?
C9 H9A 0.9500 . ?
C10 C11 1.381(4) . ?
C10 H10A 0.9500 . ?
C11 C12 1.409(4) . ?
C11 H11A 0.9500 . ?
C13 C14 1.411(4) . ?
C13 C18 1.418(4) . ?
C14 C15 1.396(4) . ?
C14 C19 1.530(4) . ?
C15 C16 1.386(4) . ?
C15 H15A 0.9500 . ?
C16 C17 1.388(4) . ?
C16 C22 1.526(4) . ?
C17 C18 1.392(4) . ?
C17 H17A 0.9500 . ?
C18 C25 1.527(4) . ?
C19 C21 1.530(5) . ?
C19 C20 1.533(4) . ?
C19 H19A 1.0000 . ?
C20 H20A 0.9800 . ?
C20 H20B 0.9800 . ?
C20 H20C 0.9800 . ?
C21 H21A 0.9800 . ?
C21 H21B 0.9800 . ?
C21 H21C 0.9800 . ?
C22 C23 1.459(5) . ?
C22 C24 1.500(4) . ?
C22 H22A 1.0000 . ?
C23 H23A 0.9800 . ?
C23 H23B 0.9800 . ?
C23 H23C 0.9800 . ?
C24 H24A 0.9800 . ?
C24 H24B 0.9800 . ?
C24 H24C 0.9800 . ?
C25 C26 1.511(5) . ?
C25 C27 1.553(5) . ?
C25 H25A 1.0000 . ?
C26 H26A 0.9800 . ?
C26 H26B 0.9800 . ?
C26 H26C 0.9800 . ?
C27 H27A 0.9800 . ?
C27 H27B 0.9800 . ?
C27 H27C 0.9800 . ?
C28 C29 1.415(3) . ?
C28 C33 1.421(3) . ?
C29 C30 1.394(3) . ?
C29 C34 1.535(3) . ?
C30 C31 1.387(3) . ?
C30 H30A 0.9500 . ?
C31 C32 1.387(4) . ?
C31 C37 1.513(4) . ?
C32 C33 1.390(4) . ?
C32 H32A 0.9500 . ?
C33 C40 1.534(3) . ?
C34 C35 1.527(4) . ?
C34 C36 1.537(4) . ?
C34 H34A 1.0000 . ?
C35 H35A 0.9800 . ?
C35 H35B 0.9800 . ?
C35 H35C 0.9800 . ?
C36 H36A 0.9800 . ?
C36 H36B 0.9800 . ?
C36 H36C 0.9800 . ?
C37 C38 1.528(4) . ?
C37 C39 1.531(4) . ?
C37 H37A 1.0000 . ?
C38 H38A 0.9800 . ?
C38 H38B 0.9800 . ?
C38 H38C 0.9800 . ?
C39 H39A 0.9800 . ?
C39 H39B 0.9800 . ?
C39 H39C 0.9800 . ?
C40 C41 1.530(4) . ?
C40 C42 1.531(4) . ?
C40 H40A 1.0000 . ?
C41 H41A 0.9800 . ?
C41 H41B 0.9800 . ?
C41 H41C 0.9800 . ?
C42 H42A 0.9800 . ?
C42 H42B 0.9800 . ?
C42 H42C 0.9800 . ?
C43 C44 1.500(5) . ?
C44 H44A 0.9800 . ?
C44 H44B 0.9800 . ?
C44 H44C 0.9800 . ?
O8 C45 1.522(7) . ?
O8 H8C 0.8500 . ?
C45 C46A 1.368(18) . ?
C45 C46 1.447(14) . ?
C45 H45A 0.9900 . ?
C45 H45B 0.9900 . ?
C45 H45C 0.9900 . ?
C45 H45D 0.9900 . ?
C46 H46A 0.9800 . ?
C46 H46B 0.9800 . ?
C46 H46C 0.9800 . ?
C46A H46D 0.9800 . ?
C46A H46E 0.9800 . ?
C46A H46F 0.9800 . ?
